data_7150469
loop_
_publ_author_name
'Oddershede, Jette'
'Henriksen, Lars'
'Larsen, Sine'

_publ_section_title
;
 Relations between 77Se NMR chemical shifts of (phenylseleno)benzenes
 and their molecular structures derived from nine X-ray crystal
 structures
;
_journal_issue 6
_journal_name_full 'Organic &amp;  Biomolecular Chemistry'
_journal_page_first 1053
_journal_paper_doi 10.1039/b211130f
_journal_volume 1
_journal_year 2003
_chemical_formula_moiety 'C18 H14 O2 Se2'
_chemical_formula_sum 'C18 H14 O2 Se2'
_chemical_formula_weight 420.21
_chemical_name_common 3
_chemical_name_systematic
; 
4,6-bis(phenylseleno)benzene-1,3-diol 
;
_space_group_IT_number 14
_symmetry_cell_setting monoclinic
_symmetry_space_group_name_Hall '-P 2yn'
_symmetry_space_group_name_H-M 'P 1 21/n 1'
_atom_sites_solution_hydrogens geom
_atom_sites_solution_primary direct
_atom_sites_solution_secondary difmap
_audit_creation_method SHELXL-97
_cell_angle_alpha 90.00
_cell_angle_beta 101.673(7)
_cell_angle_gamma 90.00
_cell_formula_units_Z 4
_cell_length_a 15.0339(15)
_cell_length_b 5.6420(7)
_cell_length_c 18.9279(13)
_cell_measurement_reflns_used 20
_cell_measurement_temperature 122.0(5)
_cell_measurement_theta_max 42.48
_cell_measurement_theta_min 39.38
_cell_volume 1572.3(3)
_computing_cell_refinement 'CAD4 Express (1994)'
_computing_data_collection 'CAD4 Express (1994)'
_computing_data_reduction 'DREADD (Blessing, 1987)'
_computing_molecular_graphics 'ORTEPII (Johnson, 1976)'
_computing_publication_material 'SHELXL-97 (Sheldrick, 1997)'
_computing_structure_refinement 'SHELXL-97 (Sheldrick, 1997)'
_computing_structure_solution 'SHELXS-97 (Sheldrick, 1990)'
_diffrn_ambient_temperature 122.0(5)
_diffrn_measured_fraction_theta_full 1.000
_diffrn_measured_fraction_theta_max 1.000
_diffrn_measurement_device_type 'Enraf-Nonius CAD4'
_diffrn_measurement_method \w--2\q
_diffrn_radiation_monochromator graphite
_diffrn_radiation_source 'fine-focus sealed tube'
_diffrn_radiation_type CuK\a
_diffrn_radiation_wavelength 1.54180
_diffrn_reflns_av_R_equivalents 0.0473
_diffrn_reflns_av_sigmaI/netI 0.0233
_diffrn_reflns_limit_h_max 18
_diffrn_reflns_limit_h_min -18
_diffrn_reflns_limit_k_max 7
_diffrn_reflns_limit_k_min 0
_diffrn_reflns_limit_l_max 23
_diffrn_reflns_limit_l_min 0
_diffrn_reflns_number 6277
_diffrn_reflns_theta_full 74.91
_diffrn_reflns_theta_max 74.91
_diffrn_reflns_theta_min 3.44
_diffrn_standards_decay_% 28
_diffrn_standards_interval_time 167
_diffrn_standards_number 5
_exptl_absorpt_coefficient_mu 5.911
_exptl_absorpt_correction_T_max 0.245
_exptl_absorpt_correction_T_min 0.066
_exptl_absorpt_correction_type integration
_exptl_absorpt_process_details '(DeTitta, 1985)'
_exptl_crystal_colour colourless
_exptl_crystal_density_diffrn 1.775
_exptl_crystal_density_method 'not measured'
_exptl_crystal_description needle
_exptl_crystal_F_000 824
_exptl_crystal_size_max 0.36
_exptl_crystal_size_mid 0.10
_exptl_crystal_size_min 0.10
_refine_diff_density_max 0.431
_refine_diff_density_min -1.408
_refine_diff_density_rms 0.141
_refine_ls_extinction_coef 0.00456(17)
_refine_ls_extinction_expression Fc^*^=kFc[1+0.001xFc^2^\l^3^/sin(2\q)]^-1/4^
_refine_ls_extinction_method SHELXL
_refine_ls_goodness_of_fit_ref 1.224
_refine_ls_hydrogen_treatment mixed
_refine_ls_matrix_type full
_refine_ls_number_parameters 202
_refine_ls_number_reflns 3226
_refine_ls_number_restraints 0
_refine_ls_restrained_S_all 1.224
_refine_ls_R_factor_all 0.0302
_refine_ls_R_factor_gt 0.0301
_refine_ls_shift/su_max 0.002
_refine_ls_shift/su_mean 0.000
_refine_ls_structure_factor_coef Fsqd
_refine_ls_weighting_details 'calc w=1/[\s^2^(Fo^2^)+(0.0338P)^2^+2.6447P] where P=(Fo^2^+2Fc^2^)/3'
_refine_ls_weighting_scheme calc
_refine_ls_wR_factor_gt 0.0837
_refine_ls_wR_factor_ref 0.0838
_reflns_number_gt 3203
_reflns_number_total 3226
_reflns_threshold_expression >2sigma(I)
_cod_data_source_file b211130f.txt
_cod_data_source_block 3
_cod_original_sg_symbol_H-M 'P 21/n'
_cod_database_code 7150469

loop_
_symmetry_equiv_pos_as_xyz
'x, y, z'
'-x+1/2, y+1/2, -z+1/2'
'-x, -y, -z'
'x-1/2, -y-1/2, z-1/2'

loop_
_atom_site_label
_atom_site_type_symbol
_atom_site_fract_x
_atom_site_fract_y
_atom_site_fract_z
_atom_site_U_iso_or_equiv
_atom_site_adp_type
_atom_site_occupancy
_atom_site_symmetry_multiplicity
_atom_site_calc_flag
_atom_site_refinement_flags
_atom_site_disorder_assembly
_atom_site_disorder_group
Se1 Se 0.632094(18) 1.16785(5) 0.593932(14) 0.01987(12) Uani 1 1 d . . .
Se2 Se 0.391435(19) 0.37536(5) 0.576191(15) 0.02223(12) Uani 1 1 d . . .
C1 C 0.58645(17) 0.9037(5) 0.63848(13) 0.0190(5) Uani 1 1 d . . .
C2 C 0.61944(18) 0.8542(6) 0.71185(15) 0.0237(6) Uani 1 1 d . . .
C3 C 0.58300(19) 0.6691(6) 0.74507(15) 0.0260(6) Uani 1 1 d . . .
H3 H 0.6047 0.6376 0.7949 0.031 Uiso 1 1 calc R . .
C4 C 0.51459(18) 0.5303(6) 0.70509(15) 0.0249(6) Uani 1 1 d . . .
C5 C 0.47954(17) 0.5803(5) 0.63224(14) 0.0199(5) Uani 1 1 d . . .
C6 C 0.51602(16) 0.7679(5) 0.59972(14) 0.0190(5) Uani 1 1 d . . .
H6 H 0.4925 0.8036 0.5504 0.023 Uiso 1 1 calc R . .
C11 C 0.74639(17) 1.0453(5) 0.57976(13) 0.0175(5) Uani 1 1 d . . .
C21 C 0.28634(17) 0.4454(5) 0.61613(14) 0.0191(5) Uani 1 1 d . . .
O2 O 0.68820(14) 0.9786(4) 0.75269(10) 0.0314(5) Uani 1 1 d . . .
H2 H 0.6970 1.1036 0.7310 0.047 Uiso 1 1 calc R . .
O4 O 0.48368(16) 0.3448(4) 0.73919(12) 0.0350(5) Uani 1 1 d . . .
H4 H 0.4443 0.2702 0.7097 0.052 Uiso 1 1 calc R . .
C12 C 0.78141(18) 0.8269(5) 0.60450(14) 0.0193(5) Uani 1 1 d . . .
H12 H 0.7457 0.7192 0.6256 0.023 Uiso 1 1 calc R . .
C13 C 0.86931(18) 0.7657(5) 0.59826(15) 0.0223(5) Uani 1 1 d . . .
H13 H 0.8938 0.6169 0.6159 0.027 Uiso 1 1 calc R . .
C14 C 0.92128(18) 0.9203(6) 0.56644(16) 0.0257(6) Uani 1 1 d . . .
H14 H 0.9813 0.8780 0.5626 0.031 Uiso 1 1 calc R . .
C15 C 0.8852(2) 1.1368(5) 0.54019(16) 0.0260(6) Uani 1 1 d . . .
H15 H 0.9204 1.2417 0.5177 0.031 Uiso 1 1 calc R . .
C16 C 0.79785(19) 1.2014(5) 0.54656(14) 0.0219(5) Uani 1 1 d . . .
H16 H 0.7733 1.3498 0.5286 0.026 Uiso 1 1 calc R . .
C22 C 0.21593(19) 0.2810(6) 0.60185(16) 0.0273(6) Uani 1 1 d . . .
H22 H 0.2219 0.1416 0.5750 0.033 Uiso 1 1 calc R . .
C23 C 0.1368(2) 0.3227(6) 0.62713(19) 0.0348(7) Uani 1 1 d . . .
H23 H 0.0883 0.2118 0.6173 0.042 Uiso 1 1 calc R . .
C24 C 0.1282(2) 0.5248(6) 0.66662(17) 0.0311(7) Uani 1 1 d . . .
H24 H 0.0740 0.5519 0.6839 0.037 Uiso 1 1 calc R . .
C25 C 0.1980(2) 0.6866(6) 0.68089(17) 0.0290(6) Uani 1 1 d . . .
H25 H 0.1918 0.8249 0.7081 0.035 Uiso 1 1 calc R . .
C26 C 0.2779(2) 0.6485(5) 0.65558(16) 0.0245(6) Uani 1 1 d . . .
H26 H 0.3260 0.7606 0.6653 0.029 Uiso 1 1 calc R . .

loop_
_atom_site_aniso_label
_atom_site_aniso_U_11
_atom_site_aniso_U_22
_atom_site_aniso_U_33
_atom_site_aniso_U_23
_atom_site_aniso_U_13
_atom_site_aniso_U_12
Se1 0.01343(17) 0.02399(18) 0.02179(17) 0.00163(10) 0.00262(11) 0.00229(10)
Se2 0.01710(18) 0.02549(18) 0.02554(18) -0.00417(11) 0.00771(12) 0.00042(11)
C1 0.0119(12) 0.0292(14) 0.0162(11) 0.0022(10) 0.0035(9) 0.0031(10)
C2 0.0121(12) 0.0407(17) 0.0179(12) -0.0010(11) 0.0021(10) 0.0018(11)
C3 0.0168(13) 0.0442(18) 0.0167(12) 0.0062(11) 0.0024(10) 0.0045(12)
C4 0.0177(13) 0.0346(16) 0.0240(13) 0.0078(12) 0.0080(10) 0.0041(11)
C5 0.0121(11) 0.0281(14) 0.0198(12) 0.0008(10) 0.0038(9) 0.0031(10)
C6 0.0123(12) 0.0290(14) 0.0156(11) 0.0008(10) 0.0023(9) 0.0039(10)
C11 0.0165(12) 0.0204(12) 0.0150(11) -0.0040(9) 0.0023(9) -0.0024(10)
C21 0.0160(12) 0.0217(13) 0.0193(11) 0.0009(10) 0.0032(9) 0.0021(10)
O2 0.0234(10) 0.0502(14) 0.0181(9) 0.0012(9) -0.0019(8) -0.0091(10)
O4 0.0297(12) 0.0459(14) 0.0283(11) 0.0151(10) 0.0037(9) -0.0066(10)
C12 0.0153(12) 0.0212(13) 0.0210(12) -0.0013(10) 0.0028(10) -0.0029(10)
C13 0.0175(13) 0.0222(13) 0.0261(13) -0.0063(11) 0.0017(10) 0.0010(10)
C14 0.0149(13) 0.0327(15) 0.0310(14) -0.0123(12) 0.0081(11) -0.0035(11)
C15 0.0246(15) 0.0279(15) 0.0281(14) -0.0062(11) 0.0116(11) -0.0083(11)
C16 0.0233(14) 0.0226(13) 0.0205(12) -0.0013(10) 0.0062(10) -0.0027(11)
C22 0.0198(14) 0.0304(15) 0.0321(15) -0.0097(12) 0.0064(11) -0.0037(12)
C23 0.0191(15) 0.0410(18) 0.0442(18) -0.0140(15) 0.0062(13) -0.0092(13)
C24 0.0166(13) 0.0434(18) 0.0340(15) -0.0062(14) 0.0069(11) 0.0045(13)
C25 0.0276(16) 0.0271(15) 0.0336(15) -0.0091(12) 0.0093(12) 0.0031(12)
C26 0.0196(14) 0.0242(14) 0.0306(14) -0.0050(11) 0.0074(11) -0.0002(10)

loop_
_atom_type_symbol
_atom_type_description
_atom_type_scat_dispersion_real
_atom_type_scat_dispersion_imag
_atom_type_scat_source
C C 0.0181 0.0091 'International Tables Vol C Tables 4.2.6.8 and 6.1.1.4'
H H 0.0000 0.0000 'International Tables Vol C Tables 4.2.6.8 and 6.1.1.4'
O O 0.0492 0.0322 'International Tables Vol C Tables 4.2.6.8 and 6.1.1.4'
Se Se -0.7943 1.1372 'International Tables Vol C Tables 4.2.6.8 and 6.1.1.4'

loop_
_geom_angle_atom_site_label_1
_geom_angle_atom_site_label_2
_geom_angle_atom_site_label_3
_geom_angle
_geom_angle_site_symmetry_1
_geom_angle_site_symmetry_3
_geom_angle_publ_flag
C1 Se1 C11 101.10(11) . . ?
C5 Se2 C21 100.93(11) . . ?
C6 C1 C2 119.4(3) . . ?
C6 C1 Se1 120.08(19) . . ?
C2 C1 Se1 120.4(2) . . ?
O2 C2 C3 117.2(2) . . ?
O2 C2 C1 122.5(3) . . ?
C3 C2 C1 120.3(3) . . ?
C2 C3 C4 119.6(2) . . ?
C2 C3 H3 120.2 . . ?
C4 C3 H3 120.2 . . ?
O4 C4 C3 117.5(2) . . ?
O4 C4 C5 121.7(3) . . ?
C3 C4 C5 120.8(3) . . ?
C6 C5 C4 119.0(3) . . ?
C6 C5 Se2 120.39(19) . . ?
C4 C5 Se2 120.3(2) . . ?
C1 C6 C5 120.8(2) . . ?
C1 C6 H6 119.6 . . ?
C5 C6 H6 119.6 . . ?
C12 C11 C16 120.3(2) . . ?
C12 C11 Se1 124.3(2) . . ?
C16 C11 Se1 115.3(2) . . ?
C26 C21 C22 120.4(3) . . ?
C26 C21 Se2 123.5(2) . . ?
C22 C21 Se2 116.0(2) . . ?
C2 O2 H2 109.5 . . ?
C4 O4 H4 109.5 . . ?
C11 C12 C13 119.6(3) . . ?
C11 C12 H12 120.2 . . ?
C13 C12 H12 120.2 . . ?
C14 C13 C12 120.5(3) . . ?
C14 C13 H13 119.7 . . ?
C12 C13 H13 119.7 . . ?
C15 C14 C13 119.7(3) . . ?
C15 C14 H14 120.1 . . ?
C13 C14 H14 120.1 . . ?
C14 C15 C16 120.4(3) . . ?
C14 C15 H15 119.8 . . ?
C16 C15 H15 119.8 . . ?
C15 C16 C11 119.4(3) . . ?
C15 C16 H16 120.3 . . ?
C11 C16 H16 120.3 . . ?
C23 C22 C21 119.4(3) . . ?
C23 C22 H22 120.3 . . ?
C21 C22 H22 120.3 . . ?
C24 C23 C22 120.4(3) . . ?
C24 C23 H23 119.8 . . ?
C22 C23 H23 119.8 . . ?
C25 C24 C23 120.1(3) . . ?
C25 C24 H24 120.0 . . ?
C23 C24 H24 120.0 . . ?
C24 C25 C26 120.4(3) . . ?
C24 C25 H25 119.8 . . ?
C26 C25 H25 119.8 . . ?
C21 C26 C25 119.3(3) . . ?
C21 C26 H26 120.3 . . ?
C25 C26 H26 120.3 . . ?

loop_
_geom_bond_atom_site_label_1
_geom_bond_atom_site_label_2
_geom_bond_distance
_geom_bond_site_symmetry_2
_geom_bond_publ_flag
Se1 C1 1.907(3) . ?
Se1 C11 1.921(3) . ?
Se2 C5 1.910(3) . ?
Se2 C21 1.925(3) . ?
C1 C6 1.390(4) . ?
C1 C2 1.405(4) . ?
C2 O2 1.355(3) . ?
C2 C3 1.387(4) . ?
C3 C4 1.389(4) . ?
C3 H3 0.9500 . ?
C4 O4 1.360(4) . ?
C4 C5 1.402(4) . ?
C5 C6 1.391(4) . ?
C6 H6 0.9500 . ?
C11 C12 1.384(4) . ?
C11 C16 1.402(4) . ?
C21 C26 1.387(4) . ?
C21 C22 1.392(4) . ?
O2 H2 0.8400 . ?
O4 H4 0.8400 . ?
C12 C13 1.394(4) . ?
C12 H12 0.9500 . ?
C13 C14 1.387(4) . ?
C13 H13 0.9500 . ?
C14 C15 1.387(4) . ?
C14 H14 0.9500 . ?
C15 C16 1.392(4) . ?
C15 H15 0.9500 . ?
C16 H16 0.9500 . ?
C22 C23 1.389(4) . ?
C22 H22 0.9500 . ?
C23 C24 1.384(5) . ?
C23 H23 0.9500 . ?
C24 C25 1.376(5) . ?
C24 H24 0.9500 . ?
C25 C26 1.397(5) . ?
C25 H25 0.9500 . ?
C26 H26 0.9500 . ?

loop_
_cod_related_entry_id
_cod_related_entry_database
_cod_related_entry_code
1 ChemSpider 9244981
